data_7118233
loop_
_publ_author_name
'Weller, M.T.'
'Lines, D.R.'

_publ_section_title
;
 Structure and oxygen stoichiometry in Ba Cu O2+x
;
_journal_name_full
;
Journal of the Chemical Society. Chemical Communications (1972-)
;
_journal_page_first 484
_journal_page_last 485
_journal_volume 1989
_journal_year 1989
_chemical_formula_sum 'Ba0.977778 Cu O2.0688'
_chemical_name_systematic 'Ba Cu O2.07'
_space_group_IT_number 229
_symmetry_space_group_name_Hall '-I 4 2 3'
_symmetry_space_group_name_H-M 'I m -3 m'
_cell_angle_alpha 90
_cell_angle_beta 90
_cell_angle_gamma 90
_cell_formula_units_Z 90
_cell_length_a 18.2865
_cell_length_b 18.2865
_cell_length_c 18.2865
_cell_volume 6114.934
_citation_journal_id_ASTM JCCCAT
_cod_data_source_file Weller_JCCCAT_1989_948.cif
_cod_data_source_block Ba0.977778Cu1O2.0688
_cod_original_cell_volume 6114.935
_cod_original_formula_sum 'Ba0.977778 Cu1 O2.0688'
_cod_database_code 7118233

loop_
_symmetry_equiv_pos_as_xyz
x,y,z
-y,x,z
-x,-y,z
y,-x,z
x,-y,-z
y,x,-z
-x,y,-z
-y,-x,-z
z,x,y
-x,z,y
-z,-x,y
x,-z,y
z,-x,-y
x,z,-y
-z,x,-y
-x,-z,-y
y,z,x
y,-z,-x
z,y,-x
-y,z,-x
-z,-y,-x
-y,-z,x
z,-y,x
-z,y,x
-x,-y,-z
y,-x,-z
x,y,-z
-y,x,-z
-x,y,z
-y,-x,z
x,-y,z
y,x,z
-z,-x,-y
x,-z,-y
z,x,-y
-x,z,-y
-z,x,y
-x,-z,y
z,-x,y
x,z,y
-y,-z,-x
-y,z,x
-z,-y,x
y,-z,x
z,y,x
y,z,-x
-z,y,-x
z,-y,-x
x+1/2,y+1/2,z+1/2
-y+1/2,x+1/2,z+1/2
-x+1/2,-y+1/2,z+1/2
y+1/2,-x+1/2,z+1/2
x+1/2,-y+1/2,-z+1/2
y+1/2,x+1/2,-z+1/2
-x+1/2,y+1/2,-z+1/2
-y+1/2,-x+1/2,-z+1/2
z+1/2,x+1/2,y+1/2
-x+1/2,z+1/2,y+1/2
-z+1/2,-x+1/2,y+1/2
x+1/2,-z+1/2,y+1/2
z+1/2,-x+1/2,-y+1/2
x+1/2,z+1/2,-y+1/2
-z+1/2,x+1/2,-y+1/2
-x+1/2,-z+1/2,-y+1/2
y+1/2,z+1/2,x+1/2
y+1/2,-z+1/2,-x+1/2
z+1/2,y+1/2,-x+1/2
-y+1/2,z+1/2,-x+1/2
-z+1/2,-y+1/2,-x+1/2
-y+1/2,-z+1/2,x+1/2
z+1/2,-y+1/2,x+1/2
-z+1/2,y+1/2,x+1/2
-x+1/2,-y+1/2,-z+1/2
y+1/2,-x+1/2,-z+1/2
x+1/2,y+1/2,-z+1/2
-y+1/2,x+1/2,-z+1/2
-x+1/2,y+1/2,z+1/2
-y+1/2,-x+1/2,z+1/2
x+1/2,-y+1/2,z+1/2
y+1/2,x+1/2,z+1/2
-z+1/2,-x+1/2,-y+1/2
x+1/2,-z+1/2,-y+1/2
z+1/2,x+1/2,-y+1/2
-x+1/2,z+1/2,-y+1/2
-z+1/2,x+1/2,y+1/2
-x+1/2,-z+1/2,y+1/2
z+1/2,-x+1/2,y+1/2
x+1/2,z+1/2,y+1/2
-y+1/2,-z+1/2,-x+1/2
-y+1/2,z+1/2,x+1/2
-z+1/2,-y+1/2,x+1/2
y+1/2,-z+1/2,x+1/2
z+1/2,y+1/2,x+1/2
y+1/2,z+1/2,-x+1/2
-z+1/2,y+1/2,-x+1/2
z+1/2,-y+1/2,-x+1/2

loop_
_atom_site_label
_atom_site_type_symbol
_atom_site_fract_x
_atom_site_fract_y
_atom_site_fract_z
_atom_site_occupancy
_atom_site_U_iso_or_equiv
Cu2 Cu+2 0 0.1243 0.1243 1 0.0
O1 O-2 0.0748 0.0748 0.1868 1 0.0
O4 O-2 0.25 0 0.5 1 0.0
O5 O-2 0.3329 0 0 1 0.0
Cu4 Cu+3 0.4384 0 0 0.5 0.0
O6 O-2 0 0.116 0.4501 0.379 0.0
Ba3 Ba+2 0.177 0.177 0.177 1 0.0
Cu3 Cu+3 0.1995 0 0 1 0.0
Cu1 Cu+2 0.149 0.649 0.25 1 0.0
O2 O-2 0.1442 0.1442 0.3487 1 0.0
Ba2 Ba+2 0 0.3624 0.3624 1 0.0
Ba1 Ba+2 0 0.1512 0.3151 1 0.0
O3 O-2 0.2675 0.2675 0.0846 1 0.0
